data_7702437
loop_
_publ_author_name
'Brooker, Sally'
'Caygill, Graham B.'
'Croucher, Paul D.'
'Davidson, Tony C.'
'Clive, Derrick L. J.'
'Magnuson, Stephen R.'
'Cramer, Stephen P.'
'Ralston, Corie Y.'

_publ_section_title
;
 Conversion of some substituted phenols to the corresponding masked
 thiophenols, synthesis of a dinickel(II) dithiolate macrocyclic complex
 and isolation of some metal- and ligand-based oxidation products
;
_journal_issue 18
_journal_name_full 'Journal of the Chemical Society, Dalton Transactions'
_journal_page_first 3113
_journal_paper_doi 10.1039/b004214p
_journal_year 2000
_chemical_formula_sum 'C30 H40 N8 Ni2 O8 S2'
_chemical_formula_weight 822.24
_space_group_IT_number 15
_space_group_name_Hall '-C 2yc'
_space_group_name_H-M_alt 'C 1 2/c 1'
_symmetry_cell_setting monoclinic
_symmetry_space_group_name_H-M 'C 1 2/c 1'
_atom_sites_solution_hydrogens geom
_atom_sites_solution_primary direct
_atom_sites_solution_secondary difmap
_audit_creation_method SHELXL-97
_cell_angle_alpha 90.00
_cell_angle_beta 117.713(3)
_cell_angle_gamma 90.00
_cell_formula_units_Z 4
_cell_length_a 21.884(6)
_cell_length_b 9.948(3)
_cell_length_c 18.441(5)
_cell_measurement_temperature 173(2)
_cell_volume 3554.1(17)
_computing_structure_refinement 'SHELXL-97 (Sheldrick, 1997)'
_computing_structure_solution 'SHELXS-97 (Sheldrick, 1990)'
_diffrn_ambient_temperature 173(2)
_diffrn_measured_fraction_theta_full 0.988
_diffrn_measured_fraction_theta_max 0.988
_diffrn_measurement_device_type 'Bruker SMART'
_diffrn_radiation_monochromator graphite
_diffrn_radiation_source 'fine-focus sealed tube'
_diffrn_radiation_type MoK\a
_diffrn_radiation_wavelength 0.71073
_diffrn_reflns_av_R_equivalents 0.0254
_diffrn_reflns_av_sigmaI/netI 0.0449
_diffrn_reflns_limit_h_max 27
_diffrn_reflns_limit_h_min -20
_diffrn_reflns_limit_k_max 12
_diffrn_reflns_limit_k_min -12
_diffrn_reflns_limit_l_max 8
_diffrn_reflns_limit_l_min -23
_diffrn_reflns_number 12389
_diffrn_reflns_theta_full 26.40
_diffrn_reflns_theta_max 26.40
_diffrn_reflns_theta_min 2.30
_exptl_absorpt_coefficient_mu 1.237
_exptl_absorpt_correction_T_max 0.92
_exptl_absorpt_correction_T_min 1.00
_exptl_absorpt_correction_type Semi-empirical
_exptl_absorpt_process_details SADABS
_exptl_crystal_colour red
_exptl_crystal_density_diffrn 1.537
_exptl_crystal_density_method 'not measured'
_exptl_crystal_description plate
_exptl_crystal_F_000 1712
_exptl_crystal_size_max 0.88
_exptl_crystal_size_mid 0.20
_exptl_crystal_size_min 0.02
_refine_diff_density_max 0.279
_refine_diff_density_min -0.293
_refine_diff_density_rms 0.050
_refine_ls_extinction_method none
_refine_ls_goodness_of_fit_ref 0.931
_refine_ls_hydrogen_treatment mixed
_refine_ls_matrix_type full
_refine_ls_number_parameters 229
_refine_ls_number_reflns 3593
_refine_ls_number_restraints 0
_refine_ls_restrained_S_all 0.931
_refine_ls_R_factor_all 0.0416
_refine_ls_R_factor_gt 0.0255
_refine_ls_shift/su_max 0.001
_refine_ls_shift/su_mean 0.000
_refine_ls_structure_factor_coef Fsqd
_refine_ls_weighting_details 'calc w=1/[\s^2^(Fo^2^)+(0.0325P)^2^+0.0000P] where P=(Fo^2^+2Fc^2^)/3'
_refine_ls_weighting_scheme calc
_refine_ls_wR_factor_gt 0.0582
_refine_ls_wR_factor_ref 0.0602
_reflns_number_gt 2636
_reflns_number_total 3593
_reflns_threshold_expression >2sigma(I)
_cod_data_source_file b004214p.txt
_cod_data_source_block nsce
_cod_depositor_comments
;
The following automatic conversions were performed:

data item '_symmetry_cell_setting' value 'Monoclinic' was changed to
'monoclinic' in accordance with the
/home/saulius/struct/COD-crude-data/automatic-downloads/DataCite-retrospective/RSC/depositions/lib/dictionaries/cif_core.dic
dictionary named 'cif_core.dic' version 2.4.2 last updated on
2011-04-26.

Automatic conversion script
Id: cif_fix_values 6909 2019-04-08 15:41:33Z antanas 
;
_cod_original_cell_volume 3554.0(16)
_cod_original_sg_symbol_H-M C2/c
_cod_database_code 7702437

loop_
_symmetry_equiv_pos_as_xyz
'x, y, z'
'-x, y, -z+1/2'
'x+1/2, y+1/2, z'
'-x+1/2, y+1/2, -z+1/2'
'-x, -y, -z'
'x, -y, z-1/2'
'-x+1/2, -y+1/2, -z'
'x+1/2, -y+1/2, z-1/2'

loop_
_atom_site_label
_atom_site_type_symbol
_atom_site_fract_x
_atom_site_fract_y
_atom_site_fract_z
_atom_site_U_iso_or_equiv
_atom_site_adp_type
_atom_site_occupancy
_atom_site_symmetry_multiplicity
_atom_site_calc_flag
_atom_site_refinement_flags
Ni1 Ni 0.081071(13) 0.59318(3) 0.313131(14) 0.02052(8) Uani 1 1 d .
S1 S -0.01538(3) 0.63542(5) 0.31661(3) 0.02082(12) Uani 1 1 d .
C1 C -0.02954(10) 0.49026(19) 0.36274(11) 0.0198(4) Uani 1 1 d .
C2 C -0.09730(10) 0.44782(19) 0.33921(11) 0.0210(4) Uani 1 1 d .
C3 C -0.10902(11) 0.3430(2) 0.38271(11) 0.0242(5) Uani 1 1 d .
H3 H -0.1552 0.3178 0.3682 0.029 Uiso 1 1 calc R
C4 C -0.05487(10) 0.2756(2) 0.44638(11) 0.0235(5) Uani 1 1 d .
C5 C 0.01220(11) 0.3183(2) 0.46829(11) 0.0232(5) Uani 1 1 d .
H5 H 0.0498 0.2740 0.5119 0.028 Uiso 1 1 calc R
C6 C 0.02588(10) 0.42508(19) 0.42779(11) 0.0207(4) Uani 1 1 d .
C7 C -0.06775(12) 0.1592(2) 0.49015(12) 0.0310(5) Uani 1 1 d .
H7A H -0.0939 0.1908 0.5179 0.037 Uiso 1 1 calc R
H7B H -0.0235 0.1220 0.5307 0.037 Uiso 1 1 calc R
H7C H -0.0942 0.0895 0.4503 0.037 Uiso 1 1 calc R
C8 C 0.09833(10) 0.4646(2) 0.46125(11) 0.0227(4) Uani 1 1 d .
H8 H 0.1282 0.4358 0.5155 0.027 Uiso 1 1 calc R
N1 N 0.12617(8) 0.53431(16) 0.42545(9) 0.0218(4) Uani 1 1 d .
C9 C 0.19966(10) 0.5721(2) 0.47736(12) 0.0287(5) Uani 1 1 d .
H9A H 0.2163 0.5308 0.5322 0.034 Uiso 1 1 calc R
H9B H 0.2030 0.6709 0.4845 0.034 Uiso 1 1 calc R
C10 C 0.24576(11) 0.5271(2) 0.44052(12) 0.0303(5) Uani 1 1 d .
H10A H 0.2406 0.4289 0.4308 0.036 Uiso 1 1 calc R
H10B H 0.2945 0.5451 0.4802 0.036 Uiso 1 1 calc R
C11 C 0.22866(10) 0.5983(2) 0.36028(12) 0.0281(5) Uani 1 1 d .
H11A H 0.2288 0.6968 0.3682 0.034 Uiso 1 1 calc R
H11B H 0.2643 0.5769 0.3433 0.034 Uiso 1 1 calc R
N2 N 0.15967(8) 0.55549(16) 0.29503(9) 0.0225(4) Uani 1 1 d .
C12 C 0.15848(10) 0.5026(2) 0.23115(11) 0.0231(5) Uani 1 1 d .
H12 H 0.2010 0.4984 0.2290 0.028 Uiso 1 1 calc R
C53 C 0.12249(13) 0.9122(3) 0.31199(14) 0.0427(6) Uani 1 1 d .
H53 H 0.1298 0.8752 0.2691 0.051 Uiso 1 1 calc R
N51 N 0.11310(11) 1.0444(2) 0.31071(11) 0.0414(5) Uani 1 1 d .
O51 O 0.12266(8) 0.83378(15) 0.36327(9) 0.0391(4) Uani 1 1 d .
N60 N 0.19070(12) 0.7827(2) 0.15514(13) 0.0457(5) Uani 1 1 d .
O60 O 0.14101(11) 0.8587(2) 0.11571(13) 0.0808(7) Uani 1 1 d .
O61 O 0.20672(12) 0.6931(2) 0.11999(12) 0.0771(7) Uani 1 1 d .
O62 O 0.22552(9) 0.79662(18) 0.23041(9) 0.0516(5) Uani 1 1 d .
C52 C 0.11763(17) 1.1276(3) 0.24852(18) 0.0766(10) Uani 1 1 d .
H52A H 0.1585 1.1853 0.2743 0.092 Uiso 1 1 calc R
H52B H 0.0762 1.1836 0.2218 0.092 Uiso 1 1 calc R
H52C H 0.1213 1.0700 0.2076 0.092 Uiso 1 1 calc R
C51 C 0.1030(2) 1.1105(3) 0.37339(18) 0.0823(11) Uani 1 1 d .
H51A H 0.0945 1.0433 0.4065 0.099 Uiso 1 1 calc R
H51B H 0.0633 1.1711 0.3480 0.099 Uiso 1 1 calc R
H51C H 0.1444 1.1624 0.4085 0.099 Uiso 1 1 calc R

loop_
_atom_site_aniso_label
_atom_site_aniso_U_11
_atom_site_aniso_U_22
_atom_site_aniso_U_33
_atom_site_aniso_U_23
_atom_site_aniso_U_13
_atom_site_aniso_U_12
Ni1 0.01864(15) 0.02356(15) 0.01985(13) 0.00022(11) 0.00937(11) -0.00176(12)
S1 0.0219(3) 0.0201(3) 0.0214(2) -0.0007(2) 0.0108(2) -0.0009(2)
C1 0.0243(12) 0.0197(11) 0.0186(9) -0.0024(8) 0.0125(9) -0.0009(9)
C2 0.0218(12) 0.0215(11) 0.0227(10) -0.0039(8) 0.0130(9) -0.0011(9)
C3 0.0233(12) 0.0286(12) 0.0240(11) -0.0057(9) 0.0137(10) -0.0070(9)
C4 0.0275(12) 0.0253(12) 0.0213(10) -0.0039(9) 0.0144(10) -0.0047(10)
C5 0.0269(12) 0.0248(12) 0.0192(10) -0.0005(8) 0.0118(9) 0.0003(9)
C6 0.0234(11) 0.0222(11) 0.0180(9) -0.0044(8) 0.0107(9) -0.0024(9)
C7 0.0327(14) 0.0331(13) 0.0291(11) 0.0020(10) 0.0160(11) -0.0063(11)
C8 0.0235(12) 0.0244(11) 0.0188(10) -0.0017(8) 0.0089(9) 0.0000(9)
N1 0.0188(9) 0.0239(10) 0.0208(8) -0.0022(7) 0.0077(8) -0.0033(7)
C9 0.0206(12) 0.0381(14) 0.0221(10) 0.0008(9) 0.0055(9) -0.0077(10)
C10 0.0174(12) 0.0391(14) 0.0282(11) 0.0003(10) 0.0054(10) -0.0047(10)
C11 0.0173(11) 0.0359(13) 0.0296(11) -0.0019(10) 0.0096(9) -0.0047(10)
N2 0.0185(10) 0.0243(10) 0.0229(8) 0.0016(7) 0.0083(8) -0.0015(7)
C12 0.0190(12) 0.0241(12) 0.0282(11) 0.0040(9) 0.0126(10) 0.0014(9)
C53 0.0474(16) 0.0442(16) 0.0432(14) -0.0030(12) 0.0268(13) -0.0050(13)
N51 0.0540(14) 0.0303(12) 0.0407(11) 0.0084(9) 0.0227(11) 0.0001(10)
O51 0.0549(11) 0.0304(9) 0.0399(9) 0.0052(7) 0.0287(9) -0.0034(8)
N60 0.0458(15) 0.0428(14) 0.0382(12) 0.0031(11) 0.0108(11) -0.0182(12)
O60 0.0583(15) 0.0647(15) 0.0752(14) 0.0152(12) -0.0061(12) -0.0034(12)
O61 0.0851(17) 0.0754(16) 0.0618(13) -0.0342(12) 0.0266(12) -0.0168(13)
O62 0.0521(12) 0.0618(12) 0.0308(9) -0.0029(8) 0.0108(9) -0.0179(10)
C52 0.077(2) 0.073(2) 0.075(2) 0.0397(18) 0.0312(19) -0.0058(18)
C51 0.124(3) 0.055(2) 0.064(2) 0.0086(16) 0.040(2) 0.031(2)

loop_
_atom_type_symbol
_atom_type_description
_atom_type_scat_dispersion_real
_atom_type_scat_dispersion_imag
_atom_type_scat_source
C C 0.0033 0.0016 'International Tables Vol C Tables 4.2.6.8 and 6.1.1.4'
H H 0.0000 0.0000 'International Tables Vol C Tables 4.2.6.8 and 6.1.1.4'
N N 0.0061 0.0033 'International Tables Vol C Tables 4.2.6.8 and 6.1.1.4'
O O 0.0106 0.0060 'International Tables Vol C Tables 4.2.6.8 and 6.1.1.4'
S S 0.1246 0.1234 'International Tables Vol C Tables 4.2.6.8 and 6.1.1.4'
Ni Ni 0.3393 1.1124 'International Tables Vol C Tables 4.2.6.8 and 6.1.1.4'

loop_
_geom_angle_atom_site_label_1
_geom_angle_atom_site_label_2
_geom_angle_atom_site_label_3
_geom_angle
_geom_angle_site_symmetry_3
_geom_angle_publ_flag
N1 Ni1 N2 94.28(7) . y
N1 Ni1 S1 92.63(5) . y
N2 Ni1 S1 172.70(5) . y
N1 Ni1 S1 169.83(5) 2 y
N2 Ni1 S1 91.91(5) 2 y
S1 Ni1 S1 80.92(2) 2 y
C1 S1 Ni1 104.14(7) . y
C1 S1 Ni1 101.29(7) 2 y
Ni1 S1 Ni1 94.80(2) 2 y
C2 C1 C6 119.57(17) . ?
C2 C1 S1 119.46(15) . ?
C6 C1 S1 120.69(15) . ?
C1 C2 C3 119.51(18) . ?
C1 C2 C12 124.05(17) 2 ?
C3 C2 C12 116.40(17) 2 ?
C4 C3 C2 121.82(19) . ?
C3 C4 C5 117.75(18) . ?
C3 C4 C7 121.50(18) . ?
C5 C4 C7 120.75(18) . ?
C4 C5 C6 122.04(19) . ?
C1 C6 C5 119.24(18) . ?
C1 C6 C8 124.85(17) . ?
C5 C6 C8 115.80(17) . ?
N1 C8 C6 127.33(18) . ?
C8 N1 C9 115.68(16) . ?
C8 N1 Ni1 125.92(14) . ?
C9 N1 Ni1 118.40(12) . ?
N1 C9 C10 112.41(16) . ?
C9 C10 C11 112.51(18) . ?
N2 C11 C10 110.53(16) . ?
C12 N2 C11 116.13(16) . ?
C12 N2 Ni1 126.83(14) . ?
C11 N2 Ni1 116.97(12) . ?
N2 C12 C2 125.86(17) 2 ?
O51 C53 N51 126.1(2) . ?
C53 N51 C51 121.4(2) . ?
C53 N51 C52 120.7(2) . ?
C51 N51 C52 117.8(2) . ?
O62 N60 O60 120.0(2) . ?
O62 N60 O61 119.1(2) . ?
O60 N60 O61 120.8(2) . ?

loop_
_geom_bond_atom_site_label_1
_geom_bond_atom_site_label_2
_geom_bond_distance
_geom_bond_site_symmetry_2
_geom_bond_publ_flag
Ni1 N1 1.9250(16) . y
Ni1 N2 1.9351(16) . y
Ni1 S1 2.1820(8) . y
Ni1 S1 2.1837(7) 2 y
S1 C1 1.7750(19) . ?
S1 Ni1 2.1837(7) 2 ?
C1 C2 1.402(3) . ?
C1 C6 1.406(3) . ?
C2 C3 1.410(3) . ?
C2 C12 1.469(3) 2 ?
C3 C4 1.393(3) . ?
C4 C5 1.395(3) . ?
C4 C7 1.511(3) . ?
C5 C6 1.409(3) . ?
C6 C8 1.463(3) . ?
C8 N1 1.289(2) . ?
N1 C9 1.487(3) . ?
C9 C10 1.522(3) . ?
C10 C11 1.522(3) . ?
C11 N2 1.490(3) . ?
N2 C12 1.279(2) . ?
C12 C2 1.469(3) 2 ?
C53 O51 1.225(3) . ?
C53 N51 1.329(3) . ?
N51 C51 1.434(3) . ?
N51 C52 1.455(3) . ?
N60 O62 1.242(2) . ?
N60 O60 1.244(3) . ?
N60 O61 1.244(3) . ?

loop_
_geom_torsion_atom_site_label_1
_geom_torsion_atom_site_label_2
_geom_torsion_atom_site_label_3
_geom_torsion_atom_site_label_4
_geom_torsion
_geom_torsion_site_symmetry_1
_geom_torsion_site_symmetry_4
N1 Ni1 S1 C1 -47.21(8) . .
N2 Ni1 S1 C1 114.0(4) . .
S1 Ni1 S1 C1 124.88(6) 2 .
N1 Ni1 S1 Ni1 -150.15(5) . 2
N2 Ni1 S1 Ni1 11.0(4) . 2
S1 Ni1 S1 Ni1 21.94(3) 2 2
Ni1 S1 C1 C2 -147.33(13) . .
Ni1 S1 C1 C2 -49.38(15) 2 .
Ni1 S1 C1 C6 38.69(15) . .
Ni1 S1 C1 C6 136.64(13) 2 .
C6 C1 C2 C3 1.9(3) . .
S1 C1 C2 C3 -172.14(13) . .
C6 C1 C2 C12 -175.75(17) . 2
S1 C1 C2 C12 10.2(2) . 2
C1 C2 C3 C4 -3.1(3) . .
C12 C2 C3 C4 174.76(17) 2 .
C2 C3 C4 C5 2.3(3) . .
C2 C3 C4 C7 -177.17(17) . .
C3 C4 C5 C6 -0.5(3) . .
C7 C4 C5 C6 179.00(17) . .
C2 C1 C6 C5 -0.2(3) . .
S1 C1 C6 C5 173.82(13) . .
C2 C1 C6 C8 -176.22(17) . .
S1 C1 C6 C8 -2.2(3) . .
C4 C5 C6 C1 -0.6(3) . .
C4 C5 C6 C8 175.86(17) . .
C1 C6 C8 N1 -21.8(3) . .
C5 C6 C8 N1 161.99(18) . .
C6 C8 N1 C9 173.66(18) . .
C6 C8 N1 Ni1 -5.8(3) . .
N2 Ni1 N1 C8 -139.09(16) . .
S1 Ni1 N1 C8 38.56(16) . .
S1 Ni1 N1 C8 -11.8(4) 2 .
N2 Ni1 N1 C9 41.47(15) . .
S1 Ni1 N1 C9 -140.89(14) . .
S1 Ni1 N1 C9 168.8(2) 2 .
C8 N1 C9 C10 124.73(19) . .
Ni1 N1 C9 C10 -55.8(2) . .
N1 C9 C10 C11 65.3(2) . .
C9 C10 C11 N2 -68.1(2) . .
C10 C11 N2 C12 -121.54(19) . .
C10 C11 N2 Ni1 61.3(2) . .
N1 Ni1 N2 C12 138.92(17) . .
S1 Ni1 N2 C12 -22.2(5) . .
S1 Ni1 N2 C12 -33.00(16) 2 .
N1 Ni1 N2 C11 -44.33(14) . .
S1 Ni1 N2 C11 154.5(3) . .
S1 Ni1 N2 C11 143.75(13) 2 .
C11 N2 C12 C2 177.21(18) . 2
Ni1 N2 C12 C2 -6.0(3) . 2
O51 C53 N51 C51 1.2(4) . .
O51 C53 N51 C52 176.8(3) . .
